data_7155999
loop_
_publ_author_name
'Balgobin, Sinead M. C.'
'Brookes, Dominic J.'
'Jiang, Junxiang'
'Pritchard, Robin G.'
'Wallace, Timothy W.'

_publ_section_title
;
 Axial stereocontrol in tropos dibenz[c,e]azepines: the individual and
 cooperative effects of alkyl substituents
;
_journal_name_full 'Organic &amp; Biomolecular Chemistry'
_journal_paper_doi 10.1039/C7OB02385E
_journal_year 2017
_chemical_compound_source 'synthesis as described'
_chemical_formula_moiety 'C23 H22 N2 O4 S1'
_chemical_formula_sum 'C23 H22 N2 O4 S'
_chemical_formula_weight 422.49
_chemical_name_systematic
;
6,7-dihydro-4-nitro-6-[(1-phenyl-2-methyl)propyl]-dibenzo[d,f][1,2]thiazepine 5,5-dioxide
;
_space_group_IT_number 61
_symmetry_cell_setting orthorhombic
_symmetry_Int_Tables_number 61
_symmetry_space_group_name_Hall '-P 2ac 2ab'
_symmetry_space_group_name_H-M 'P b c a'
_atom_sites_solution_hydrogens geom
_atom_sites_solution_primary direct
_atom_sites_solution_secondary difmap
_audit_conform_dict_location ftp://ftp.iucr.org/pub/cif_core.dic
_audit_conform_dict_name cif_core.dic
_audit_conform_dict_version 2.4
_audit_creation_date 2013-07-09T16:09:15-00:00
_audit_creation_method 'WinGX routine CIF_UPDATE'
_audit_update_record
;
2014-06-14 deposited with the CCDC.
2017-11-17 downloaded from the CCDC.
;
_cell_angle_alpha 90
_cell_angle_beta 90
_cell_angle_gamma 90
_cell_formula_units_Z 8
_cell_length_a 14.3715(5)
_cell_length_b 14.9202(5)
_cell_length_c 19.0907(6)
_cell_measurement_reflns_used 2718
_cell_measurement_temperature 100(2)
_cell_measurement_theta_max 24.978
_cell_measurement_theta_min 3.256
_cell_measurement_wavelength 0.71073
_cell_volume 4093.5(2)
_computing_cell_refinement
;
        CrysAlisPro, Agilent Technologies,
        Version 1.171.36.28 (release 01-02-2013 CrysAlis171 .NET)
        (compiled Feb  1 2013,16:14:44)
;
_computing_data_collection
;
        CrysAlisPro, Agilent Technologies,
        Version 1.171.36.28 (release 01-02-2013 CrysAlis171 .NET)
        (compiled Feb  1 2013,16:14:44)
;
_computing_data_reduction
;
        CrysAlisPro, Agilent Technologies,
        Version 1.171.36.28 (release 01-02-2013 CrysAlis171 .NET)
        (compiled Feb  1 2013,16:14:44)
;
_computing_molecular_graphics 'Ortep-3 for Windows (Farrugia, 1997)'
_computing_publication_material 'WinGX publication routines (Farrugia, 1999)'
_computing_structure_refinement 'SHELXL-97 (Sheldrick, 2008)'
_computing_structure_solution 'SIR92 (Giacovazzo et al, 1993)'
_diffrn_ambient_temperature 100(2)
_diffrn_detector_area_resol_mean 16.1428
_diffrn_measured_fraction_theta_full 0.973
_diffrn_measured_fraction_theta_max 0.973
_diffrn_measurement_device_type 'SuperNova, Single source at offset, Eos'
_diffrn_measurement_method '\w scans'
_diffrn_orient_matrix_UB_11 -0.0199293
_diffrn_orient_matrix_UB_12 0.0082212
_diffrn_orient_matrix_UB_13 -0.0333621
_diffrn_orient_matrix_UB_21 0.0408005
_diffrn_orient_matrix_UB_22 -0.0167201
_diffrn_orient_matrix_UB_23 -0.0163209
_diffrn_orient_matrix_UB_31 -0.0193462
_diffrn_orient_matrix_UB_32 -0.0437529
_diffrn_orient_matrix_UB_33 0.0000059
_diffrn_radiation_monochromator graphite
_diffrn_radiation_probe x-ray
_diffrn_radiation_type MoK\a
_diffrn_radiation_wavelength 0.71073
_diffrn_reflns_av_R_equivalents 0.0505
_diffrn_reflns_av_unetI/netI 0.0769
_diffrn_reflns_limit_h_max 18
_diffrn_reflns_limit_h_min -9
_diffrn_reflns_limit_k_max 14
_diffrn_reflns_limit_k_min -18
_diffrn_reflns_limit_l_max 24
_diffrn_reflns_limit_l_min -20
_diffrn_reflns_number 12256
_diffrn_reflns_theta_full 27.49
_diffrn_reflns_theta_max 27.49
_diffrn_reflns_theta_min 3.15
_exptl_absorpt_coefficient_mu 0.191
_exptl_absorpt_correction_T_max 1
_exptl_absorpt_correction_T_min 0.93687
_exptl_absorpt_correction_type multi-scan
_exptl_absorpt_process_details
;
        CrysAlisPro, Agilent Technologies,
        Version 1.171.36.28 (release 01-02-2013 CrysAlis171 .NET)
        (compiled Feb  1 2013,16:14:44)
        Empirical absorption correction using spherical harmonics,
 implemented in SCALE3 ABSPACK scaling algorithm.
;
_exptl_crystal_colour colourless
_exptl_crystal_density_diffrn 1.371
_exptl_crystal_density_method 'not measured'
_exptl_crystal_description prism
_exptl_crystal_F_000 1776
_exptl_crystal_size_max 0.2
_exptl_crystal_size_mid 0.1
_exptl_crystal_size_min 0.1
_refine_diff_density_max 0.276
_refine_diff_density_min -0.523
_refine_diff_density_rms 0.064
_refine_ls_extinction_method none
_refine_ls_goodness_of_fit_ref 1.092
_refine_ls_hydrogen_treatment refall
_refine_ls_matrix_type full
_refine_ls_number_parameters 359
_refine_ls_number_reflns 4570
_refine_ls_number_restraints 0
_refine_ls_restrained_S_all 1.092
_refine_ls_R_factor_all 0.0962
_refine_ls_R_factor_gt 0.0527
_refine_ls_shift/su_max 0.001
_refine_ls_shift/su_mean 0
_refine_ls_structure_factor_coef Fsqd
_refine_ls_weighting_details 'calc w=1/[\s^2^(Fo^2^)+(0.0322P)^2^+1.6265P] where P=(Fo^2^+2Fc^2^)/3'
_refine_ls_weighting_scheme calc
_refine_ls_wR_factor_gt 0.099
_refine_ls_wR_factor_ref 0.1252
_reflns_number_gt 2981
_reflns_number_total 4570
_reflns_threshold_expression >2\s(I)
_cod_data_source_file c7ob02385e2.cif
_cod_data_source_block argp1
_cod_database_code 7155999

loop_
_symmetry_equiv_pos_as_xyz
'x, y, z'
'-x+1/2, -y, z+1/2'
'x+1/2, -y+1/2, -z'
'-x, y+1/2, -z+1/2'
'-x, -y, -z'
'x-1/2, y, -z-1/2'
'-x-1/2, y-1/2, z'
'x, -y-1/2, z-1/2'

loop_
_atom_site_label
_atom_site_type_symbol
_atom_site_fract_x
_atom_site_fract_y
_atom_site_fract_z
_atom_site_U_iso_or_equiv
_atom_site_adp_type
_atom_site_occupancy
_atom_site_symmetry_multiplicity
_atom_site_calc_flag
C1 C 0.9732(2) 0.34821(17) 0.57713(14) 0.0268(6) Uani 1 1 d
C2 C 1.03065(18) 0.43250(15) 0.58433(12) 0.0211(5) Uani 1 1 d
C3 C 1.10642(19) 0.44657(17) 0.54110(13) 0.0248(6) Uani 1 1 d
C4 C 1.1553(2) 0.52672(18) 0.54351(15) 0.0303(7) Uani 1 1 d
C5 C 1.1280(2) 0.59350(18) 0.58847(14) 0.0304(7) Uani 1 1 d
C6 C 1.0516(2) 0.58056(17) 0.63172(13) 0.0279(6) Uani 1 1 d
C7 C 1.00266(18) 0.50035(16) 0.63056(12) 0.0223(6) Uani 1 1 d
C8 C 0.92390(18) 0.48807(15) 0.68022(12) 0.0224(6) Uani 1 1 d
C9 C 0.8558(2) 0.55411(18) 0.68555(15) 0.0311(7) Uani 1 1 d
C10 C 0.7845(2) 0.54816(19) 0.73379(15) 0.0346(7) Uani 1 1 d
C11 C 0.7813(2) 0.47738(18) 0.78057(15) 0.0314(7) Uani 1 1 d
C12 C 0.84932(18) 0.41307(16) 0.77643(12) 0.0244(6) Uani 1 1 d
C13 C 0.91936(18) 0.41448(15) 0.72660(12) 0.0220(5) Uani 1 1 d
C14 C 0.91271(19) 0.20467(16) 0.63066(14) 0.0238(6) Uani 1 1 d
C15 C 0.81837(18) 0.23254(15) 0.60241(13) 0.0223(6) Uani 1 1 d
C16 C 0.7531(2) 0.26783(16) 0.64839(13) 0.0259(6) Uani 1 1 d
C17 C 0.6687(2) 0.29990(18) 0.62398(15) 0.0318(7) Uani 1 1 d
C18 C 0.6481(2) 0.29684(18) 0.55352(16) 0.0338(7) Uani 1 1 d
C19 C 0.7119(2) 0.26088(18) 0.50727(15) 0.0316(7) Uani 1 1 d
C20 C 0.7964(2) 0.22881(16) 0.53152(14) 0.0264(6) Uani 1 1 d
C21 C 0.9632(2) 0.13051(17) 0.58992(16) 0.0333(7) Uani 1 1 d
C22 C 1.0565(2) 0.1088(2) 0.6224(2) 0.0439(8) Uani 1 1 d
C23 C 0.9036(3) 0.0458(2) 0.5877(2) 0.0503(10) Uani 1 1 d
N1 N 0.97526(14) 0.28547(12) 0.63754(10) 0.0216(5) Uani 1 1 d
N2 N 0.84793(17) 0.34549(15) 0.83349(12) 0.0327(6) Uani 1 1 d
O1 O 0.97744(12) 0.25610(11) 0.76443(9) 0.0293(4) Uani 1 1 d
O2 O 1.09053(12) 0.36176(11) 0.71437(9) 0.0298(4) Uani 1 1 d
O3 O 0.79011(15) 0.28563(13) 0.83058(11) 0.0439(5) Uani 1 1 d
O4 O 0.90304(17) 0.35678(14) 0.88149(10) 0.0510(6) Uani 1 1 d
S1 S 0.99916(5) 0.32464(4) 0.71473(3) 0.02251(17) Uani 1 1 d
H1A H 0.9953(18) 0.3145(17) 0.5344(15) 0.035(8) Uiso 1 1 d
H1B H 0.9088(19) 0.3648(15) 0.5689(13) 0.027(7) Uiso 1 1 d
H3 H 1.1195(16) 0.3989(14) 0.5069(13) 0.021(6) Uiso 1 1 d
H4 H 1.207(2) 0.5347(16) 0.5135(14) 0.038(8) Uiso 1 1 d
H5 H 1.1607(17) 0.6496(16) 0.5915(13) 0.026(7) Uiso 1 1 d
H6 H 1.0352(19) 0.6284(18) 0.6638(15) 0.039(8) Uiso 1 1 d
H9 H 0.8583(19) 0.6049(17) 0.6531(15) 0.038(8) Uiso 1 1 d
H10 H 0.7377(18) 0.5932(16) 0.7355(13) 0.032(8) Uiso 1 1 d
H11 H 0.7331(19) 0.4731(16) 0.8139(14) 0.031(7) Uiso 1 1 d
H15 H 0.9058(17) 0.1832(15) 0.6803(13) 0.025(7) Uiso 1 1 d
H16 H 0.7702(19) 0.2696(16) 0.6998(15) 0.038(8) Uiso 1 1 d
H17 H 0.6297(18) 0.3248(16) 0.6544(14) 0.029(8) Uiso 1 1 d
H18 H 0.589(2) 0.3182(16) 0.5362(14) 0.036(8) Uiso 1 1 d
H19 H 0.695(2) 0.2562(17) 0.4585(16) 0.047(9) Uiso 1 1 d
H20 H 0.8405(19) 0.2047(16) 0.4958(15) 0.039(8) Uiso 1 1 d
H21 H 0.9750(18) 0.1506(16) 0.5409(15) 0.030(7) Uiso 1 1 d
H22A H 1.097(2) 0.160(2) 0.6283(16) 0.050(10) Uiso 1 1 d
H22B H 1.047(2) 0.0890(19) 0.6718(17) 0.052(9) Uiso 1 1 d
H22C H 1.092(2) 0.060(2) 0.5949(16) 0.056(9) Uiso 1 1 d
H23A H 0.846(2) 0.054(2) 0.5704(17) 0.049(11) Uiso 1 1 d
H23B H 0.889(2) 0.0237(19) 0.6354(18) 0.052(10) Uiso 1 1 d
H23C H 0.935(2) -0.002(2) 0.5593(16) 0.055(9) Uiso 1 1 d

loop_
_atom_site_aniso_label
_atom_site_aniso_U_11
_atom_site_aniso_U_22
_atom_site_aniso_U_33
_atom_site_aniso_U_23
_atom_site_aniso_U_13
_atom_site_aniso_U_12
C1 0.0368(18) 0.0211(14) 0.0225(13) 0.0042(11) 0.0013(13) -0.0036(12)
C2 0.0268(14) 0.0171(13) 0.0196(12) 0.0037(9) -0.0016(11) 0.0004(11)
C3 0.0278(15) 0.0224(14) 0.0241(14) 0.0019(11) 0.0038(12) 0.0007(11)
C4 0.0269(16) 0.0355(17) 0.0284(15) 0.0096(12) 0.0054(13) -0.0035(13)
C5 0.0382(18) 0.0244(15) 0.0286(14) 0.0064(11) -0.0046(13) -0.0132(13)
C6 0.0420(18) 0.0208(14) 0.0208(13) 0.0011(11) -0.0020(13) -0.0036(13)
C7 0.0276(14) 0.0206(13) 0.0186(12) 0.0054(10) -0.0011(12) 0.0000(11)
C8 0.0277(15) 0.0207(13) 0.0187(12) -0.0015(10) -0.0014(12) -0.0005(11)
C9 0.0369(17) 0.0277(15) 0.0287(14) 0.0044(12) 0.0020(14) 0.0037(13)
C10 0.0347(17) 0.0314(16) 0.0378(17) -0.0019(13) 0.0034(14) 0.0091(14)
C11 0.0298(16) 0.0362(16) 0.0281(15) -0.0056(12) 0.0077(14) -0.0024(13)
C12 0.0279(15) 0.0253(14) 0.0199(12) 0.0002(10) 0.0015(12) -0.0075(12)
C13 0.0268(14) 0.0202(13) 0.0190(12) -0.0008(10) -0.0010(11) -0.0032(11)
C14 0.0277(15) 0.0168(13) 0.0269(14) 0.0007(10) 0.0054(12) -0.0026(11)
C15 0.0243(14) 0.0168(13) 0.0259(13) -0.0003(10) 0.0028(12) -0.0045(10)
C16 0.0326(16) 0.0223(13) 0.0229(14) -0.0012(10) 0.0032(13) -0.0066(12)
C17 0.0259(16) 0.0346(16) 0.0350(16) -0.0068(12) 0.0078(14) 0.0002(13)
C18 0.0274(16) 0.0349(16) 0.0391(17) 0.0015(13) -0.0078(15) -0.0029(13)
C19 0.0359(17) 0.0338(16) 0.0252(14) 0.0003(12) -0.0004(14) -0.0123(13)
C20 0.0307(16) 0.0236(14) 0.0250(13) -0.0046(11) 0.0074(13) -0.0062(12)
C21 0.0368(17) 0.0196(14) 0.0434(18) 0.0015(12) 0.0107(15) 0.0015(13)
C22 0.040(2) 0.0312(19) 0.060(2) 0.0053(16) 0.0080(18) 0.0122(16)
C23 0.056(3) 0.0265(18) 0.068(3) -0.0095(17) 0.013(2) -0.0035(17)
N1 0.0241(12) 0.0185(11) 0.0222(10) 0.0041(8) -0.0006(10) -0.0008(9)
N2 0.0373(15) 0.0389(14) 0.0220(12) 0.0033(10) 0.0067(11) -0.0026(12)
O1 0.0339(11) 0.0269(10) 0.0270(10) 0.0119(7) -0.0026(9) 0.0000(8)
O2 0.0225(10) 0.0346(11) 0.0323(10) 0.0078(8) -0.0057(9) -0.0036(8)
O3 0.0382(13) 0.0438(12) 0.0497(13) 0.0154(10) 0.0069(11) -0.0111(10)
O4 0.0709(17) 0.0607(14) 0.0216(10) 0.0073(9) -0.0095(12) -0.0124(12)
S1 0.0224(3) 0.0230(3) 0.0221(3) 0.0061(3) -0.0021(3) -0.0007(3)

loop_
_atom_type_symbol
_atom_type_description
_atom_type_scat_dispersion_real
_atom_type_scat_dispersion_imag
_atom_type_scat_source
C C 0.0033 0.0016 'International Tables Vol C Tables 4.2.6.8 and 6.1.1.4'
H H 0 0 'International Tables Vol C Tables 4.2.6.8 and 6.1.1.4'
N N 0.0061 0.0033 'International Tables Vol C Tables 4.2.6.8 and 6.1.1.4'
O O 0.0106 0.006 'International Tables Vol C Tables 4.2.6.8 and 6.1.1.4'
S S 0.1246 0.1234 'International Tables Vol C Tables 4.2.6.8 and 6.1.1.4'

loop_
_geom_angle_atom_site_label_1
_geom_angle_atom_site_label_2
_geom_angle_atom_site_label_3
_geom_angle
N1 C1 C2 116.3(2)
N1 C1 H1A 107.9(15)
C2 C1 H1A 108.4(15)
N1 C1 H1B 107.8(15)
C2 C1 H1B 108.9(14)
H1A C1 H1B 107(2)
C3 C2 C7 119.5(2)
C3 C2 C1 120.2(2)
C7 C2 C1 120.1(2)
C2 C3 C4 120.7(2)
C2 C3 H3 115.9(14)
C4 C3 H3 123.2(14)
C5 C4 C3 120.1(3)
C5 C4 H4 120.8(16)
C3 C4 H4 119.1(16)
C4 C5 C6 119.8(3)
C4 C5 H5 122.0(15)
C6 C5 H5 118.2(15)
C5 C6 C7 120.8(2)
C5 C6 H6 117.7(17)
C7 C6 H6 121.5(17)
C6 C7 C2 119.2(2)
C6 C7 C8 118.8(2)
C2 C7 C8 122.0(2)
C9 C8 C13 118.1(2)
C9 C8 C7 119.6(2)
C13 C8 C7 122.0(2)
C10 C9 C8 121.7(3)
C10 C9 H9 120.0(16)
C8 C9 H9 118.4(16)
C9 C10 C11 120.3(3)
C9 C10 H10 120.1(16)
C11 C10 H10 119.6(16)
C12 C11 C10 118.2(3)
C12 C11 H11 121.0(15)
C10 C11 H11 120.7(15)
C11 C12 C13 123.1(2)
C11 C12 N2 115.0(2)
C13 C12 N2 121.6(2)
C12 C13 C8 118.4(2)
C12 C13 S1 123.00(19)
C8 C13 S1 118.44(19)
N1 C14 C15 110.13(19)
N1 C14 C21 109.8(2)
C15 C14 C21 116.1(2)
N1 C14 H15 103.3(14)
C15 C14 H15 109.5(15)
C21 C14 H15 107.2(13)
C16 C15 C20 118.5(3)
C16 C15 C14 118.9(2)
C20 C15 C14 122.5(2)
C17 C16 C15 120.7(3)
C17 C16 H16 122.0(15)
C15 C16 H16 117.3(16)
C18 C17 C16 120.3(3)
C18 C17 H17 121.1(17)
C16 C17 H17 118.5(17)
C17 C18 C19 119.7(3)
C17 C18 H18 120.9(17)
C19 C18 H18 119.4(17)
C18 C19 C20 120.2(3)
C18 C19 H19 118.9(18)
C20 C19 H19 120.9(18)
C19 C20 C15 120.7(3)
C19 C20 H20 117.0(16)
C15 C20 H20 122.3(16)
C22 C21 C23 109.3(3)
C22 C21 C14 111.5(3)
C23 C21 C14 110.2(3)
C22 C21 H21 107.4(15)
C23 C21 H21 108.5(15)
C14 C21 H21 109.9(14)
C21 C22 H22A 114.5(18)
C21 C22 H22B 108.9(19)
H22A C22 H22B 102(3)
C21 C22 H22C 112.2(18)
H22A C22 H22C 109(3)
H22B C22 H22C 110(2)
C21 C23 H23A 114(2)
C21 C23 H23B 111.8(18)
H23A C23 H23B 101(3)
C21 C23 H23C 110.3(18)
H23A C23 H23C 108(3)
H23B C23 H23C 111(2)
C1 N1 C14 115.1(2)
C1 N1 S1 118.84(16)
C14 N1 S1 119.53(16)
O3 N2 O4 125.1(2)
O3 N2 C12 118.2(2)
O4 N2 C12 116.6(2)
O2 S1 O1 118.84(11)
O2 S1 N1 109.32(11)
O1 S1 N1 107.40(10)
O2 S1 C13 107.58(11)
O1 S1 C13 108.28(11)
N1 S1 C13 104.52(11)

loop_
_geom_bond_atom_site_label_1
_geom_bond_atom_site_label_2
_geom_bond_distance
C1 N1 1.486(3)
C1 C2 1.511(3)
C1 H1A 1.01(3)
C1 H1B 0.97(3)
C2 C3 1.382(3)
C2 C7 1.402(3)
C3 C4 1.388(4)
C3 H3 0.98(2)
C4 C5 1.372(4)
C4 H4 0.94(3)
C5 C6 1.388(4)
C5 H5 0.96(2)
C6 C7 1.388(3)
C6 H6 0.97(3)
C7 C8 1.488(3)
C8 C9 1.393(4)
C8 C13 1.412(3)
C9 C10 1.380(4)
C9 H9 0.98(3)
C10 C11 1.384(4)
C10 H10 0.95(3)
C11 C12 1.372(4)
C11 H11 0.94(3)
C12 C13 1.385(3)
C12 N2 1.484(3)
C13 S1 1.779(3)
C14 N1 1.509(3)
C14 C15 1.517(4)
C14 C21 1.535(4)
C14 H15 1.01(2)
C15 C16 1.388(3)
C15 C20 1.391(3)
C16 C17 1.385(4)
C16 H16 1.01(3)
C17 C18 1.378(4)
C17 H17 0.89(3)
C18 C19 1.381(4)
C18 H18 0.96(3)
C19 C20 1.386(4)
C19 H19 0.96(3)
C20 H20 1.00(3)
C21 C22 1.512(4)
C21 C23 1.527(4)
C21 H21 1.00(3)
C22 H22A 0.97(3)
C22 H22B 1.00(3)
C22 H22C 1.03(3)
C23 H23A 0.90(3)
C23 H23B 0.99(3)
C23 H23C 1.00(3)
N1 S1 1.622(2)
N2 O3 1.221(3)
N2 O4 1.223(3)
O1 S1 1.4296(17)
O2 S1 1.4251(18)

loop_
_geom_torsion_atom_site_label_1
_geom_torsion_atom_site_label_2
_geom_torsion_atom_site_label_3
_geom_torsion_atom_site_label_4
_geom_torsion
N1 C1 C2 C3 114.4(3)
N1 C1 C2 C7 -71.2(3)
C7 C2 C3 C4 0.5(4)
C1 C2 C3 C4 175.0(2)
C2 C3 C4 C5 -0.8(4)
C3 C4 C5 C6 0.2(4)
C4 C5 C6 C7 0.6(4)
C5 C6 C7 C2 -0.8(4)
C5 C6 C7 C8 177.2(2)
C3 C2 C7 C6 0.3(4)
C1 C2 C7 C6 -174.2(2)
C3 C2 C7 C8 -177.7(2)
C1 C2 C7 C8 7.9(4)
C6 C7 C8 C9 49.7(3)
C2 C7 C8 C9 -132.3(3)
C6 C7 C8 C13 -125.2(3)
C2 C7 C8 C13 52.8(3)
C13 C8 C9 C10 -1.0(4)
C7 C8 C9 C10 -176.1(3)
C8 C9 C10 C11 2.7(4)
C9 C10 C11 C12 -1.4(4)
C10 C11 C12 C13 -1.8(4)
C10 C11 C12 N2 172.9(2)
C11 C12 C13 C8 3.5(4)
N2 C12 C13 C8 -170.9(2)
C11 C12 C13 S1 -172.4(2)
N2 C12 C13 S1 13.3(3)
C9 C8 C13 C12 -2.1(4)
C7 C8 C13 C12 172.9(2)
C9 C8 C13 S1 174.0(2)
C7 C8 C13 S1 -11.0(3)
N1 C14 C15 C16 -81.5(3)
C21 C14 C15 C16 153.0(2)
N1 C14 C15 C20 94.8(3)
C21 C14 C15 C20 -30.7(3)
C20 C15 C16 C17 -1.0(4)
C14 C15 C16 C17 175.4(2)
C15 C16 C17 C18 0.3(4)
C16 C17 C18 C19 0.6(4)
C17 C18 C19 C20 -0.6(4)
C18 C19 C20 C15 -0.1(4)
C16 C15 C20 C19 1.0(4)
C14 C15 C20 C19 -175.4(2)
N1 C14 C21 C22 53.9(3)
C15 C14 C21 C22 179.6(2)
N1 C14 C21 C23 175.5(3)
C15 C14 C21 C23 -58.9(3)
C2 C1 N1 C14 176.5(2)
C2 C1 N1 S1 24.9(3)
C15 C14 N1 C1 -43.9(3)
C21 C14 N1 C1 85.1(3)
C15 C14 N1 S1 107.4(2)
C21 C14 N1 S1 -123.6(2)
C11 C12 N2 O3 77.6(3)
C13 C12 N2 O3 -107.6(3)
C11 C12 N2 O4 -99.4(3)
C13 C12 N2 O4 75.4(3)
C1 N1 S1 O2 -61.9(2)
C14 N1 S1 O2 147.90(17)
C1 N1 S1 O1 167.9(2)
C14 N1 S1 O1 17.7(2)
C1 N1 S1 C13 53.0(2)
C14 N1 S1 C13 -97.18(19)
C12 C13 S1 O2 -130.0(2)
C8 C13 S1 O2 54.1(2)
C12 C13 S1 O1 -0.4(2)
C8 C13 S1 O1 -176.30(19)
C12 C13 S1 N1 113.8(2)
C8 C13 S1 N1 -62.0(2)
